data_4119539
loop_
_publ_author_name
'Elliot S. Borren'
'Anthony F. Hill'
'Rong Shang'
'Manab Sharma'
'Anthony C. Willis'

_publ_contact_author_address
;
Research School of Chemistry,
Australian National University,
Canberra, A. C. T. 0200, Australia
;
_publ_contact_author_email ' afhill@rsc.anu.edu.au '
_publ_contact_author_fax ' 61 2 6125 0750 '
_publ_contact_author_name ' Anthony F. Hill '
_publ_contact_author_phone ' 61 2 6125 4109 '
_publ_section_title
;
 A Golden Ring: Molecular Gold Carbido Complexes
;
_journal_name_full 'Journal of the American Chemical Society'
_journal_page_first 4942
_journal_page_last 4945
_journal_paper_doi 10.1021/ja400128h
_journal_volume 135
_journal_year 2013
_chemical_compound_source local
_chemical_formula_moiety 'C72 H88 Au4 B4 N24 O9 W4, H2 O'
_chemical_formula_sum 'C72 H90 Au4 B4 N24 O9 W4'
_chemical_formula_weight 3002.17
_space_group_IT_number 2
_symmetry_cell_setting triclinic
_symmetry_space_group_name_Hall '-P 1'
_symmetry_space_group_name_H-M 'P -1'
_atom_sites_solution_hydrogens geom
_atom_sites_solution_primary direct
_audit_creation_date 12-04-02
_audit_creation_method CRYSTALS_ver_14.11
_audit_update_record
;
2012-03-30 - Report on C17 H12 N2 O
             by Anthony C. Willis
             for   Manab Sharma and Tony Hill

2012-03-30 - passes checkcif tests with minor warnings  
;
_cell_angle_alpha 89.6316(13)
_cell_angle_beta 70.6096(13)
_cell_angle_gamma 85.4020(12)
_cell_formula_units_Z 2
_cell_length_a 14.1428(4)
_cell_length_b 19.4442(4)
_cell_length_c 19.5444(3)
_cell_measurement_reflns_used 126189
_cell_measurement_temperature 200
_cell_measurement_theta_max 25
_cell_measurement_theta_min 3
_cell_volume 5052.3(2)
_computing_cell_refinement 'DENZO/SCALEPACK (Otwinowski & Minor, 1997)'
_computing_data_collection 'COLLECT (Nonius, 2001).'
_computing_data_reduction 'DENZO/SCALEPACK (Otwinowski & Minor, 1997)'
_computing_molecular_graphics 'Platon (Spek, 2008)'
_computing_publication_material 'CRYSTALS (Betteridge et al., 2003)'
_computing_structure_refinement
; 
CRYSTALS (Betteridge et al., 2003),
Platon (Spek, 2008)
;
_computing_structure_solution 'Superflip, Palatinus & Chapuis, 2007'
_diffrn_ambient_temperature 200
_diffrn_measured_fraction_theta_full 0.995
_diffrn_measured_fraction_theta_max 0.995
_diffrn_measurement_device Area
_diffrn_measurement_device_type 'Nonius KappaCCD'
_diffrn_measurement_method ' \f and \w scans with CCD '
_diffrn_radiation_monochromator graphite
_diffrn_radiation_type 'Mo K\a'
_diffrn_radiation_wavelength 0.71073
_diffrn_reflns_av_R_equivalents 0.101
_diffrn_reflns_limit_h_max 16
_diffrn_reflns_limit_h_min -16
_diffrn_reflns_limit_k_max 23
_diffrn_reflns_limit_k_min -23
_diffrn_reflns_limit_l_max 23
_diffrn_reflns_limit_l_min -23
_diffrn_reflns_number 80085
_diffrn_reflns_theta_full 25.018
_diffrn_reflns_theta_max 25.018
_diffrn_reflns_theta_min 2.701
_diffrn_standards_number 0
_exptl_absorpt_coefficient_mu 10.374
_exptl_absorpt_correction_T_max 0.660
_exptl_absorpt_correction_T_min 0.240
_exptl_absorpt_correction_type multi-scan
_exptl_absorpt_process_details
;
multi-scan from symmetry-related measurements 
 Sortav (Blessing 1995, 1997)
;
_exptl_crystal_colour brown
_exptl_crystal_density_diffrn 1.972
_exptl_crystal_description plate
_exptl_crystal_F_000 2784.000
_exptl_crystal_size_max 0.210
_exptl_crystal_size_mid 0.160
_exptl_crystal_size_min 0.040
_platon_squeeze_details
;
;
_refine_diff_density_max 3.43
_refine_diff_density_min -2.52
_refine_ls_extinction_method none
_refine_ls_goodness_of_fit_ref 0.9588
_refine_ls_hydrogen_treatment constr
_refine_ls_matrix_type full
_refine_ls_number_parameters 551
_refine_ls_number_reflns 17730
_refine_ls_number_restraints 110
_refine_ls_R_factor_all 0.0959
_refine_ls_R_factor_gt 0.0724
_refine_ls_shift/su_max 0.0242350
_refine_ls_shift/su_mean 0.0007696
_refine_ls_structure_factor_coef Fsqd
_refine_ls_weighting_details
;
 Method, part 1, Chebychev polynomial, (Watkin, 1994, Prince, 1982) 
 [weight] = 1.0/[A~0~*T~0~(x)+A~1~*T~1~(x) ... +A~n-1~]*T~n-1~(x)] 
 where A~i~ are the Chebychev coefficients listed below and x= Fcalc/Fmax 
 Method = Robust Weighting (Prince, 1982) 
 W = [weight] * [1-(deltaF/6*sigmaF)^2^]^2^ 
 A~i~ are: 
 132. 215. 129. 52.5 12.0 
;
_refine_ls_weighting_scheme calc
_refine_ls_wR_factor_all 0.2197
_refine_ls_wR_factor_gt 0.1947
_refine_ls_wR_factor_ref 0.2196
_reflns_limit_h_max 16
_reflns_limit_h_min -15
_reflns_limit_k_max 23
_reflns_limit_k_min -23
_reflns_limit_l_max 23
_reflns_limit_l_min 0
_reflns_number_gt 13065
_reflns_number_total 17735
_reflns_threshold_expression I>2.0\s(I)
_oxford_diffrn_Wilson_B_factor 3.27
_oxford_diffrn_Wilson_scale 150.18
_oxford_refine_ls_r_factor_ref 0.0959
_oxford_refine_ls_scale 0.14428(8)
_oxford_reflns_number_all 17732
_oxford_reflns_threshold_expression_ref I>-3.0\s(I)
_oxford_structure_analysis_title '3271744 tony'
_cod_data_source_file ja400128h_si_001.cif
_cod_data_source_block manab_manWCAu
_cod_original_sg_symbol_H-M 'P -1 '
_cod_database_code 4119539

loop_
_symmetry_equiv_pos_as_xyz
x,y,z
-x,-y,-z

loop_
_atom_site_label
_atom_site_type_symbol
_atom_site_fract_x
_atom_site_fract_y
_atom_site_fract_z
_atom_site_U_iso_or_equiv
_atom_site_occupancy
_atom_site_adp_type
_atom_site_refinement_flags_posn
_atom_site_refinement_flags_occupancy
Au1 Au 0.67923(7) 0.33771(4) 0.13970(4) 0.0553 1.0000 Uani . .
Au3 Au 0.67805(6) 0.31121(4) 0.30361(4) 0.0477 1.0000 Uani . .
Au5 Au 0.68124(6) 0.14626(4) 0.28095(4) 0.0481 1.0000 Uani . .
Au7 Au 0.67691(7) 0.17313(4) 0.11937(4) 0.0495 1.0000 Uani . .
W1 W 0.68474(7) 0.32520(4) -0.00663(4) 0.0522 1.0000 Uani . .
W3 W 0.69165(7) 0.45510(4) 0.29264(4) 0.0502 1.0000 Uani . .
W5 W 0.69097(7) 0.15654(4) 0.42335(4) 0.0466 1.0000 Uani . .
W7 W 0.69109(6) 0.02746(4) 0.12239(4) 0.0459 1.0000 Uani . .
O25 O 0.4671(17) 0.2805(11) 0.0235(12) 0.101(6) 1.0000 Uiso . .
O26 O 0.7669(13) 0.1829(9) -0.0874(10) 0.075(5) 1.0000 Uiso . .
O45 O 0.4776(15) 0.5008(10) 0.2877(11) 0.088(5) 1.0000 Uiso . .
O46 O 0.7738(15) 0.5174(11) 0.1373(11) 0.090(6) 1.0000 Uiso . .
O65 O 0.4752(14) 0.2259(10) 0.5085(11) 0.085(5) 1.0000 Uiso . .
O66 O 0.7819(13) 0.2867(10) 0.4619(10) 0.079(5) 1.0000 Uiso . .
O85 O 0.7920(14) -0.0433(10) 0.2271(10) 0.081(5) 1.0000 Uiso . .
O86 O 0.4892(17) -0.0046(12) 0.2416(13) 0.103(6) 1.0000 Uiso . .
O101 O 0.337(5) 0.276(3) 0.227(4) 0.12(2) 0.3800 Uiso . .
O102 O 0.33569(10) 0.327(4) 0.298(4) 0.12113(10) 0.3200 Uiso . .
O103 O 0.419(6) 0.253(5) 0.273(5) 0.12(2) 0.3000 Uiso . .
N10 N 0.6896(8) 0.3602(8) -0.1173(8) 0.066(5) 1.0000 Uiso D .
N11 N 0.7356(9) 0.4193(8) -0.1402(9) 0.102(8) 1.0000 Uiso D .
N12 N 0.8385(13) 0.3595(9) -0.0327(10) 0.073(5) 1.0000 Uiso D .
N13 N 0.8662(14) 0.4097(14) -0.0828(17) 0.146(13) 1.0000 Uiso D .
N14 N 0.6174(14) 0.4360(10) 0.0223(10) 0.045(7) 0.60(3) Uiso D P
N15 N 0.6812(13) 0.4841(11) -0.0139(9) 0.079(11) 0.60(3) Uiso D P
N30 N 0.7152(15) 0.5593(11) 0.3294(11) 0.071(5) 1.0000 Uiso . .
N31 N 0.7613(17) 0.5609(12) 0.3817(13) 0.079(6) 1.0000 Uiso . .
N32 N 0.8453(13) 0.4252(9) 0.2993(9) 0.052(4) 1.0000 Uiso . .
N33 N 0.8713(16) 0.4492(11) 0.3550(11) 0.071(5) 1.0000 Uiso . .
N34 N 0.6381(14) 0.4401(9) 0.4108(10) 0.058(4) 1.0000 Uiso . .
N35 N 0.7005(13) 0.4524(9) 0.4501(10) 0.056(4) 1.0000 Uiso . .
N50 N 0.7096(13) 0.1148(9) 0.5264(9) 0.053(4) 1.0000 Uiso . .
N51 N 0.7499(14) 0.0464(10) 0.5241(10) 0.060(4) 1.0000 Uiso . .
N52 N 0.8443(12) 0.1053(8) 0.3742(9) 0.046(4) 1.0000 Uiso . .
N53 N 0.8704(14) 0.0412(10) 0.3958(10) 0.061(5) 1.0000 Uiso . .
N54 N 0.6399(11) 0.0515(8) 0.4213(8) 0.045(3) 1.0000 Uiso . .
N55 N 0.7043(14) -0.0038(10) 0.4242(10) 0.060(4) 1.0000 Uiso . .
N70 N 0.7167(13) -0.0789(9) 0.0677(10) 0.057(4) 1.0000 Uiso . .
N71 N 0.7531(13) -0.0802(9) -0.0047(10) 0.054(4) 1.0000 Uiso . .
N72 N 0.6183(13) 0.0499(9) 0.0380(9) 0.054(4) 1.0000 Uiso . .
N73 N 0.6717(11) 0.0307(8) -0.0331(8) 0.044(3) 1.0000 Uiso . .
N74 N 0.8345(12) 0.0447(8) 0.0346(9) 0.050(4) 1.0000 Uiso . .
N75 N 0.8477(14) 0.0275(10) -0.0359(10) 0.060(4) 1.0000 Uiso . .
N114 N 0.6609(17) 0.4363(12) -0.0015(12) 0.042(10) 0.40(3) Uiso D P
N115 N 0.7276(15) 0.4787(12) -0.0481(11) 0.040(10) 0.40(3) Uiso D P
C1 C 0.6816(15) 0.2636(11) 0.0662(11) 0.051(5) 1.0000 Uiso . .
C3 C 0.6839(15) 0.3899(10) 0.2254(11) 0.051(5) 1.0000 Uiso . .
C5 C 0.6813(14) 0.2237(10) 0.3546(10) 0.044(4) 1.0000 Uiso . .
C7 C 0.6791(15) 0.0947(10) 0.1935(10) 0.047(4) 1.0000 Uiso . .
C10 C 0.6589(9) 0.3347(9) -0.1704(10) 0.081(7) 1.0000 Uiso D .
C11 C 0.6864(11) 0.3777(12) -0.2282(12) 0.153(17) 1.0000 Uiso D .
C12 C 0.7328(11) 0.4299(11) -0.2096(11) 0.118(12) 1.0000 Uiso D .
C13 C 0.6044(11) 0.2687(11) -0.1626(18) 0.129(13) 1.0000 Uiso D .
C14 C 0.7784(14) 0.4924(14) -0.254(2) 0.20(2) 1.0000 Uiso D .
C15 C 0.9268(15) 0.3285(11) -0.0298(13) 0.092(9) 1.0000 Uiso D .
C16 C 1.0086(19) 0.3516(16) -0.0840(16) 0.165(19) 1.0000 Uiso D .
C17 C 0.9701(17) 0.4064(16) -0.1151(17) 0.17(2) 1.0000 Uiso D .
C18 C 0.9291(16) 0.2659(10) 0.0162(11) 0.062(6) 1.0000 Uiso D .
C19 C 1.030(3) 0.4480(19) -0.1815(17) 0.17(2) 1.0000 Uiso D .
C20 C 0.5435(15) 0.4672(12) 0.0791(10) 0.065(10) 0.60(3) Uiso D P
C21 C 0.5594(19) 0.5362(13) 0.0806(13) 0.095(16) 0.60(3) Uiso D P
C22 C 0.6454(18) 0.5462(12) 0.0224(12) 0.085(16) 0.60(3) Uiso D P
C23 C 0.4610(16) 0.4255(14) 0.1286(11) 0.041(7) 0.60(3) Uiso D P
C24 C 0.694(3) 0.6143(18) 0.001(2) 0.13(2) 0.60(3) Uiso D P
C25 C 0.545(2) 0.2993(14) 0.0140(15) 0.075(7) 1.0000 Uiso . .
C26 C 0.7383(17) 0.2345(12) -0.0586(12) 0.059(5) 1.0000 Uiso . .
C30 C 0.6893(18) 0.6248(12) 0.3204(13) 0.062(5) 1.0000 Uiso . .
C31 C 0.723(3) 0.6663(19) 0.3584(19) 0.104(10) 1.0000 Uiso . .
C32 C 0.764(3) 0.6291(19) 0.401(2) 0.101(10) 1.0000 Uiso . .
C33 C 0.640(3) 0.6439(18) 0.2661(19) 0.107(10) 1.0000 Uiso . .
C34 C 0.806(4) 0.646(3) 0.457(3) 0.18(2) 1.0000 Uiso . .
C35 C 0.9242(18) 0.3862(13) 0.2579(13) 0.066(6) 1.0000 Uiso . .
C36 C 1.002(2) 0.3866(16) 0.2858(17) 0.088(8) 1.0000 Uiso . .
C37 C 0.9665(19) 0.4244(13) 0.3489(14) 0.070(6) 1.0000 Uiso . .
C38 C 0.9284(16) 0.3531(11) 0.1907(12) 0.057(5) 1.0000 Uiso . .
C39 C 1.016(2) 0.4380(17) 0.4039(18) 0.100(10) 1.0000 Uiso . .
C40 C 0.5578(17) 0.4134(12) 0.4573(13) 0.061(5) 1.0000 Uiso . .
C41 C 0.5717(19) 0.4091(13) 0.5241(14) 0.071(6) 1.0000 Uiso . .
C42 C 0.656(2) 0.4331(14) 0.5199(15) 0.075(7) 1.0000 Uiso . .
C43 C 0.4767(18) 0.3930(13) 0.4388(13) 0.066(6) 1.0000 Uiso . .
C44 C 0.709(2) 0.4432(16) 0.5805(17) 0.087(8) 1.0000 Uiso . .
C45 C 0.5551(17) 0.4831(12) 0.2906(12) 0.060(5) 1.0000 Uiso . .
C46 C 0.7457(19) 0.4942(13) 0.1966(15) 0.071(6) 1.0000 Uiso . .
C50 C 0.6833(14) 0.1339(10) 0.5963(10) 0.044(4) 1.0000 Uiso . .
C51 C 0.7041(19) 0.0765(13) 0.6346(14) 0.070(6) 1.0000 Uiso . .
C52 C 0.744(2) 0.0301(15) 0.5909(16) 0.079(7) 1.0000 Uiso . .
C53 C 0.630(2) 0.2059(15) 0.6218(16) 0.087(8) 1.0000 Uiso . .
C54 C 0.781(2) -0.0409(16) 0.6083(18) 0.099(9) 1.0000 Uiso . .
C55 C 0.9260(16) 0.1258(12) 0.3253(12) 0.059(5) 1.0000 Uiso . .
C56 C 1.0025(18) 0.0733(12) 0.3126(13) 0.065(6) 1.0000 Uiso . .
C57 C 0.967(2) 0.0207(14) 0.3589(15) 0.074(7) 1.0000 Uiso . .
C58 C 0.931(2) 0.1874(14) 0.2838(15) 0.076(7) 1.0000 Uiso . .
C59 C 1.016(3) -0.0453(17) 0.3677(19) 0.103(10) 1.0000 Uiso . .
C60 C 0.5633(16) 0.0264(11) 0.4050(12) 0.056(5) 1.0000 Uiso . .
C61 C 0.577(2) -0.0425(14) 0.3977(14) 0.073(7) 1.0000 Uiso . .
C62 C 0.6617(19) -0.0624(13) 0.4127(14) 0.068(6) 1.0000 Uiso . .
C63 C 0.4790(19) 0.0719(13) 0.3988(14) 0.074(7) 1.0000 Uiso . .
C64 C 0.713(2) -0.1341(16) 0.4112(18) 0.099(9) 1.0000 Uiso . .
C65 C 0.5547(16) 0.1976(11) 0.4768(11) 0.054(5) 1.0000 Uiso . .
C66 C 0.7464(17) 0.2371(12) 0.4477(12) 0.059(5) 1.0000 Uiso . .
C70 C 0.7038(17) -0.1431(12) 0.0886(13) 0.061(5) 1.0000 Uiso . .
C71 C 0.743(2) -0.1840(18) 0.0270(18) 0.093(9) 1.0000 Uiso . .
C72 C 0.7697(19) -0.1480(13) -0.0292(14) 0.068(6) 1.0000 Uiso . .
C73 C 0.668(3) -0.1647(18) 0.1657(18) 0.106(10) 1.0000 Uiso . .
C74 C 0.813(2) -0.1677(16) -0.1087(16) 0.091(8) 1.0000 Uiso . .
C75 C 0.5357(15) 0.0898(11) 0.0386(11) 0.053(5) 1.0000 Uiso . .
C76 C 0.5328(18) 0.0954(12) -0.0299(13) 0.065(6) 1.0000 Uiso . .
C77 C 0.6182(17) 0.0602(12) -0.0726(12) 0.059(5) 1.0000 Uiso . .
C78 C 0.4592(17) 0.1177(12) 0.1074(12) 0.061(5) 1.0000 Uiso . .
C79 C 0.662(3) 0.054(2) -0.157(2) 0.120(12) 1.0000 Uiso . .
C80 C 0.9169(16) 0.0787(11) 0.0329(12) 0.055(5) 1.0000 Uiso . .
C81 C 0.9752(18) 0.0868(12) -0.0371(13) 0.065(6) 1.0000 Uiso . .
C82 C 0.9307(17) 0.0549(12) -0.0798(12) 0.060(5) 1.0000 Uiso . .
C83 C 0.9297(18) 0.1060(13) 0.0986(13) 0.065(6) 1.0000 Uiso . .
C84 C 0.961(2) 0.0462(14) -0.1623(14) 0.078(7) 1.0000 Uiso . .
C85 C 0.7569(17) -0.0164(12) 0.1878(13) 0.060(5) 1.0000 Uiso . .
C86 C 0.564(2) 0.0075(14) 0.1953(15) 0.073(7) 1.0000 Uiso . .
C120 C 0.5925(16) 0.4788(12) 0.0505(11) 0.036(10) 0.40(3) Uiso D P
C121 C 0.6145(18) 0.5468(12) 0.0381(13) 0.032(11) 0.40(3) Uiso D P
C122 C 0.6991(16) 0.5450(11) -0.0238(12) 0.034(10) 0.40(3) Uiso D P
C123 C 0.5056(18) 0.4518(19) 0.1120(14) 0.038(11) 0.40(3) Uiso D P
C124 C 0.758(3) 0.6051(19) -0.063(2) 0.067(16) 0.40(3) Uiso D P
B1 B 0.7767(11) 0.4609(12) -0.0861(8) 0.092(17) 0.60(3) Uiso D P
B3 B 0.794(2) 0.4969(14) 0.4132(16) 0.064(7) 1.0000 Uiso . .
B5 B 0.788(2) 0.0044(16) 0.4541(16) 0.068(7) 1.0000 Uiso . .
B7 B 0.766(2) -0.0129(15) -0.0511(16) 0.064(7) 1.0000 Uiso . .
B101 B 0.815(2) 0.446(3) -0.1147(15) 0.069(18) 0.40(3) Uiso D P
H111 H 0.6752 0.3722 -0.2731 0.1839 1.0000 Uiso R .
H131 H 0.5899 0.2602 -0.2057 0.1561 1.0000 Uiso R .
H132 H 0.6466 0.2311 -0.1547 0.1561 1.0000 Uiso R .
H133 H 0.5435 0.2736 -0.1226 0.1561 1.0000 Uiso R .
H141 H 0.7696 0.4913 -0.3000 0.2407 1.0000 Uiso R .
H142 H 0.8482 0.4910 -0.2604 0.2407 1.0000 Uiso R .
H143 H 0.7452 0.5337 -0.2284 0.2407 1.0000 Uiso R .
H161 H 1.0769 0.3338 -0.0971 0.1989 1.0000 Uiso R .
H181 H 0.9968 0.2514 0.0114 0.0746 1.0000 Uiso R .
H182 H 0.8924 0.2775 0.0656 0.0746 1.0000 Uiso R .
H183 H 0.8995 0.2296 0.0006 0.0746 1.0000 Uiso R .
H191 H 1.1002 0.4350 -0.1935 0.2070 1.0000 Uiso R .
H192 H 1.0177 0.4959 -0.1695 0.2070 1.0000 Uiso R .
H193 H 1.0097 0.4388 -0.2219 0.2070 1.0000 Uiso R .
H211 H 0.5194 0.5702 0.1151 0.1134 0.60 Uiso R .
H231 H 0.4155 0.4550 0.1657 0.0492 0.60 Uiso R .
H232 H 0.4907 0.3897 0.1500 0.0492 0.60 Uiso R .
H233 H 0.4256 0.4060 0.1008 0.0492 0.60 Uiso R .
H241 H 0.6561 0.6499 0.0342 0.1507 0.60 Uiso R .
H242 H 0.7608 0.6094 0.0024 0.1507 0.60 Uiso R .
H243 H 0.6955 0.6257 -0.0466 0.1507 0.60 Uiso R .
H1211 H 0.5791 0.5864 0.0661 0.0397 0.40 Uiso R .
H1231 H 0.4672 0.4894 0.1419 0.0472 0.40 Uiso R .
H1232 H 0.5319 0.4206 0.1401 0.0472 0.40 Uiso R .
H1233 H 0.4639 0.4286 0.0920 0.0472 0.40 Uiso R .
H1241 H 0.7270 0.6473 -0.0387 0.0805 0.40 Uiso R .
H1242 H 0.8252 0.5987 -0.0637 0.0805 0.40 Uiso R .
H1243 H 0.7570 0.6064 -0.1116 0.0805 0.40 Uiso R .
H311 H 0.7195 0.7152 0.3558 0.1245 1.0000 Uiso R .
H331 H 0.6270 0.6926 0.2666 0.1278 1.0000 Uiso R .
H332 H 0.6835 0.6286 0.2192 0.1278 1.0000 Uiso R .
H333 H 0.5790 0.6226 0.2776 0.1278 1.0000 Uiso R .
H341 H 0.8018 0.6948 0.4630 0.2125 1.0000 Uiso R .
H342 H 0.8750 0.6286 0.4425 0.2125 1.0000 Uiso R .
H343 H 0.7699 0.6262 0.5014 0.2125 1.0000 Uiso R .
H361 H 1.0675 0.3646 0.2648 0.1048 1.0000 Uiso R .
H381 H 0.9919 0.3277 0.1700 0.0683 1.0000 Uiso R .
H382 H 0.9197 0.3872 0.1578 0.0683 1.0000 Uiso R .
H383 H 0.8765 0.3227 0.2001 0.0683 1.0000 Uiso R .
H391 H 1.0824 0.4157 0.3884 0.1206 1.0000 Uiso R .
H392 H 1.0195 0.4863 0.4086 0.1206 1.0000 Uiso R .
H393 H 0.9784 0.4205 0.4493 0.1206 1.0000 Uiso R .
H411 H 0.5260 0.3913 0.5666 0.0853 1.0000 Uiso R .
H431 H 0.4287 0.3757 0.4804 0.0797 1.0000 Uiso . .
H432 H 0.4464 0.4316 0.4215 0.0797 1.0000 Uiso . .
H433 H 0.5000 0.3581 0.4020 0.0797 1.0000 Uiso . .
H441 H 0.6677 0.4271 0.6255 0.1038 1.0000 Uiso . .
H442 H 0.7171 0.4908 0.5850 0.1038 1.0000 Uiso . .
H443 H 0.7727 0.4177 0.5659 0.1038 1.0000 Uiso . .
H511 H 0.6905 0.0747 0.6854 0.0837 1.0000 Uiso . .
H531 H 0.6165 0.2115 0.6725 0.1039 1.0000 Uiso R .
H532 H 0.6719 0.2402 0.5967 0.1039 1.0000 Uiso R .
H533 H 0.5685 0.2106 0.6117 0.1039 1.0000 Uiso R .
H541 H 0.7707 -0.0433 0.6589 0.1192 1.0000 Uiso R .
H542 H 0.8513 -0.0489 0.5822 0.1192 1.0000 Uiso R .
H543 H 0.7462 -0.0750 0.5947 0.1192 1.0000 Uiso R .
H561 H 1.0680 0.0736 0.2779 0.0776 1.0000 Uiso R .
H581 H 0.9980 0.1905 0.2524 0.0913 1.0000 Uiso R .
H582 H 0.9103 0.2265 0.3156 0.0913 1.0000 Uiso R .
H583 H 0.8876 0.1857 0.2557 0.0913 1.0000 Uiso R .
H591 H 1.0842 -0.0485 0.3361 0.1235 1.0000 Uiso R .
H592 H 1.0151 -0.0492 0.4165 0.1235 1.0000 Uiso R .
H593 H 0.9824 -0.0814 0.3563 0.1235 1.0000 Uiso R .
H611 H 0.5347 -0.0718 0.3846 0.0880 1.0000 Uiso R .
H631 H 0.4329 0.0451 0.3872 0.0884 1.0000 Uiso R .
H632 H 0.4459 0.0959 0.4437 0.0884 1.0000 Uiso R .
H633 H 0.5035 0.1041 0.3617 0.0884 1.0000 Uiso R .
H641 H 0.6728 -0.1675 0.4027 0.1182 1.0000 Uiso R .
H642 H 0.7230 -0.1423 0.4565 0.1182 1.0000 Uiso R .
H643 H 0.7767 -0.1373 0.3736 0.1182 1.0000 Uiso R .
H711 H 0.7483 -0.2330 0.0268 0.1121 1.0000 Uiso R .
H731 H 0.6647 -0.2133 0.1675 0.1278 1.0000 Uiso R .
H732 H 0.7139 -0.1521 0.1889 0.1278 1.0000 Uiso R .
H733 H 0.6034 -0.1424 0.1900 0.1278 1.0000 Uiso R .
H741 H 0.8182 -0.2166 -0.1142 0.1096 1.0000 Uiso R .
H742 H 0.8776 -0.1513 -0.1286 0.1096 1.0000 Uiso R .
H743 H 0.7699 -0.1478 -0.1333 0.1096 1.0000 Uiso R .
H761 H 0.4816 0.1190 -0.0447 0.0780 1.0000 Uiso R .
H781 H 0.4068 0.1444 0.0967 0.0731 1.0000 Uiso R .
H782 H 0.4900 0.1458 0.1321 0.0731 1.0000 Uiso R .
H783 H 0.4319 0.0805 0.1374 0.0731 1.0000 Uiso R .
H791 H 0.6162 0.0770 -0.1771 0.1424 1.0000 Uiso R .
H792 H 0.7244 0.0741 -0.1735 0.1424 1.0000 Uiso R .
H793 H 0.6721 0.0065 -0.1711 0.1424 1.0000 Uiso R .
H811 H 1.0350 0.1101 -0.0534 0.0775 1.0000 Uiso R .
H831 H 0.9910 0.1275 0.0860 0.0784 1.0000 Uiso R .
H832 H 0.9314 0.0693 0.1307 0.0784 1.0000 Uiso R .
H833 H 0.8752 0.1389 0.1218 0.0784 1.0000 Uiso R .
H841 H 1.0204 0.0684 -0.1850 0.0933 1.0000 Uiso R .
H842 H 0.9721 -0.0015 -0.1752 0.0933 1.0000 Uiso R .
H843 H 0.9081 0.0665 -0.1779 0.0933 1.0000 Uiso R .
H11 H 0.8074 0.5079 -0.1132 0.1083 0.60 Uiso R .
H1011 H 0.8586 0.4848 -0.1505 0.0842 0.40 Uiso R .
H31 H 0.8276 0.5111 0.4541 0.0762 1.0000 Uiso R .
H51 H 0.8200 -0.0467 0.4641 0.0810 1.0000 Uiso R .
H71 H 0.7916 -0.0277 -0.1090 0.0773 1.0000 Uiso R .

loop_
_atom_site_aniso_label
_atom_site_aniso_U_11
_atom_site_aniso_U_22
_atom_site_aniso_U_33
_atom_site_aniso_U_23
_atom_site_aniso_U_13
_atom_site_aniso_U_12
Au1 0.0867(6) 0.0423(4) 0.0412(4) 0.0056(3) -0.0301(4) 0.0068(4)
Au3 0.0703(5) 0.0344(4) 0.0410(4) 0.0075(3) -0.0228(4) -0.0010(3)
Au5 0.0697(5) 0.0402(4) 0.0369(4) 0.0090(3) -0.0206(4) -0.0072(3)
Au7 0.0706(5) 0.0378(4) 0.0402(4) 0.0092(3) -0.0193(4) -0.0022(3)
W1 0.0807(6) 0.0419(4) 0.0410(4) 0.0108(3) -0.0299(4) -0.0035(4)
W3 0.0739(6) 0.0329(4) 0.0441(4) 0.0088(3) -0.0207(4) -0.0023(4)
W5 0.0660(5) 0.0384(4) 0.0374(4) 0.0089(3) -0.0201(4) -0.0040(3)
W7 0.0582(5) 0.0386(4) 0.0453(4) 0.0080(3) -0.0220(4) -0.0081(3)

loop_
_atom_type_symbol
_atom_type_scat_dispersion_real
_atom_type_scat_dispersion_imag
_atom_type_scat_Cromer_Mann_a1
_atom_type_scat_Cromer_Mann_b1
_atom_type_scat_Cromer_Mann_a2
_atom_type_scat_Cromer_Mann_b2
_atom_type_scat_Cromer_Mann_a3
_atom_type_scat_Cromer_Mann_b3
_atom_type_scat_Cromer_Mann_a4
_atom_type_scat_Cromer_Mann_b4
_atom_type_scat_Cromer_Mann_c
_atom_type_scat_source
C 0.0033 0.0016 2.3100 20.8439 1.0200 10.2075 1.5886 0.5687 0.8650 51.6512 0.2156 'International Tables Vol C 4.2.6.8 and 6.1.1.4'
H 0.0000 0.0000 0.4930 10.5109 0.3229 26.1257 0.1402 3.1424 0.0408 57.7998 0.0030 'International Tables Vol C 4.2.6.8 and 6.1.1.4'
Au -2.0133 8.8022 16.8819 0.4611 18.5913 8.6216 25.5582 1.4826 5.8600 36.3956 12.0658 'International Tables Vol C 4.2.6.8 and 6.1.1.4'
B 0.0013 0.0007 2.0545 23.2185 1.3326 1.0210 1.0979 60.3498 0.7068 0.1403 -0.1932 'International Tables Vol C 4.2.6.8 and 6.1.1.4'
N 0.0061 0.0033 12.2126 0.0057 3.1322 9.8933 2.0125 28.9975 1.1663 0.5826 -11.5290 'International Tables Vol C 4.2.6.8 and 6.1.1.4'
O 0.0106 0.0060 3.0485 13.2771 2.2868 5.7011 1.5463 0.3239 0.8670 32.9089 0.2508 'International Tables Vol C 4.2.6.8 and 6.1.1.4'
W -0.8490 6.8722 29.0818 1.7203 15.4300 9.2259 14.4327 0.3217 5.1198 57.0560 9.8875 'International Tables Vol C 4.2.6.8 and 6.1.1.4'

loop_
_geom_angle_atom_site_label_1
_geom_angle_atom_site_label_2
_geom_angle_atom_site_label_3
_geom_angle
_geom_angle_publ_flag
W1 Au1 C1 40.3(6) yes
W1 Au1 C3 153.7(6) yes
C1 Au1 C3 165.6(8) yes
W3 Au3 C3 41.4(5) yes
W3 Au3 C5 151.7(5) yes
C3 Au3 C5 166.0(8) yes
Au7 Au5 W5 166.39(3) yes
Au7 Au5 C5 124.6(5) yes
W5 Au5 C5 41.9(5) yes
Au7 Au5 C7 39.5(6) yes
W5 Au5 C7 154.0(6) yes
C5 Au5 C7 164.1(8) yes
Au5 Au7 W7 78.51(3) yes
Au5 Au7 C1 128.9(6) yes
W7 Au7 C1 152.0(6) yes
Au5 Au7 C7 37.1(5) yes
W7 Au7 C7 41.5(5) yes
C1 Au7 C7 165.9(8) yes
Au1 W1 N10 157.4(4) yes
Au1 W1 N12 84.0(5) yes
N10 W1 N12 87.2(6) yes
Au1 W1 N14 78.4(3) yes
N10 W1 N14 80.9(5) yes
N12 W1 N14 90.3(7) yes
Au1 W1 N114 85.0(5) yes
N10 W1 N114 72.7(6) yes
N12 W1 N114 76.2(7) yes
Au1 W1 C1 45.4(6) yes
N10 W1 C1 157.2(7) yes
N12 W1 C1 101.1(8) yes
N14 W1 C1 119.8(8) yes
N114 W1 C1 129.8(8) yes
Au1 W1 C25 97.5(8) yes
N10 W1 C25 90.4(9) yes
N12 W1 C25 176.7(9) yes
N14 W1 C25 87.1(9) yes
N114 W1 C25 101.0(10) yes
Au1 W1 C26 117.7(7) yes
N10 W1 C26 83.2(7) yes
N12 W1 C26 91.8(8) yes
N14 W1 C26 163.8(7) yes
N114 W1 C26 153.4(9) yes
C1 W1 C25 82.0(10) yes
C1 W1 C26 75.4(9) yes
C25 W1 C26 90.1(10) yes
Au3 W3 N30 154.8(5) yes
Au3 W3 N32 81.8(4) yes
N30 W3 N32 84.2(7) yes
Au3 W3 N34 77.1(5) yes
N30 W3 N34 80.8(7) yes
N32 W3 N34 85.0(6) yes
Au3 W3 C3 49.4(6) yes
N30 W3 C3 155.1(8) yes
N32 W3 C3 101.5(8) yes
N34 W3 C3 123.6(8) yes
Au3 W3 C45 99.0(7) yes
N30 W3 C45 94.3(9) yes
N32 W3 C45 177.7(8) yes
N34 W3 C45 93.1(8) yes
C3 W3 C45 80.6(9) yes
Au3 W3 C46 118.8(8) yes
N30 W3 C46 82.8(9) yes
N32 W3 C46 93.2(9) yes
N34 W3 C46 163.6(9) yes
C3 W3 C46 72.8(10) yes
C45 W3 C46 88.3(10) yes
Au5 W5 N50 154.9(4) yes
Au5 W5 N52 84.4(4) yes
N50 W5 N52 82.6(6) yes
Au5 W5 N54 77.6(4) yes
N50 W5 N54 79.9(6) yes
N52 W5 N54 85.0(6) yes
Au5 W5 C5 47.4(6) yes
N50 W5 C5 157.5(7) yes
N52 W5 C5 103.6(7) yes
N54 W5 C5 121.8(7) yes
Au5 W5 C65 101.0(6) yes
N50 W5 C65 91.3(7) yes
N52 W5 C65 173.9(7) yes
N54 W5 C65 93.3(7) yes
C5 W5 C65 82.2(8) yes
Au5 W5 C66 117.6(7) yes
N50 W5 C66 84.0(8) yes
N52 W5 C66 90.4(8) yes
N54 W5 C66 163.7(8) yes
C5 W5 C66 74.4(9) yes
C65 W5 C66 89.6(9) yes
Au7 W7 N70 152.3(5) yes
Au7 W7 N72 77.2(4) yes
N70 W7 N72 80.3(6) yes
Au7 W7 N74 79.5(4) yes
N70 W7 N74 82.7(6) yes
N72 W7 N74 85.4(6) yes
Au7 W7 C7 48.1(6) yes
N70 W7 C7 159.0(7) yes
N72 W7 C7 119.3(7) yes
N74 W7 C7 104.7(7) yes
Au7 W7 C85 117.1(7) yes
N70 W7 C85 85.3(8) yes
N72 W7 C85 165.5(8) yes
N74 W7 C85 94.7(8) yes
C7 W7 C85 74.7(9) yes
Au7 W7 C86 103.1(8) yes
N70 W7 C86 93.8(9) yes
N72 W7 C86 92.5(9) yes
N74 W7 C86 176.2(9) yes
C7 W7 C86 79.1(10) yes
C85 W7 C86 86.5(10) yes
W1 N10 N11 115.9(11) yes
W1 N10 C10 134.5(12) yes
N11 N10 C10 109.5(13) yes
N10 N11 C12 106.2(13) yes
N10 N11 B1 119.3(15) yes
C12 N11 B1 134.5(15) yes
N10 N11 B101 125(2) yes
C12 N11 B101 122(2) yes
W1 N12 N13 117.9(14) yes
W1 N12 C15 133.5(13) yes
N13 N12 C15 104.6(13) yes
N12 N13 C17 111.1(13) yes
N12 N13 B1 113.9(16) yes
C17 N13 B1 134.7(16) yes
N12 N13 B101 131(3) yes
C17 N13 B101 116(2) yes
W1 N14 N15 113.0(12) yes
W1 N14 C20 134.8(13) yes
N15 N14 C20 109.3(14) yes
N14 N15 C22 106.9(14) yes
N14 N15 B1 119.9(16) yes
C22 N15 B1 133.2(16) yes
W3 N30 N31 116.9(16) yes
W3 N30 C30 138.0(17) yes
N31 N30 C30 105(2) yes
N30 N31 C32 109(2) yes
N30 N31 B3 123(2) yes
C32 N31 B3 128(3) yes
W3 N32 N33 120.1(13) yes
W3 N32 C35 133.5(15) yes
N33 N32 C35 106.4(18) yes
N32 N33 C37 110.5(20) yes
N32 N33 B3 119.1(19) yes
C37 N33 B3 130(2) yes
W3 N34 N35 119.2(13) yes
W3 N34 C40 134.3(15) yes
N35 N34 C40 106.1(18) yes
N34 N35 C42 108.7(19) yes
N34 N35 B3 118.0(18) yes
C42 N35 B3 132(2) yes
W5 N50 N51 117.1(13) yes
W5 N50 C50 138.3(14) yes
N51 N50 C50 104.2(16) yes
N50 N51 C52 107.2(20) yes
N50 N51 B5 121.6(19) yes
C52 N51 B5 131(2) yes
W5 N52 N53 121.3(12) yes
W5 N52 C55 131.9(14) yes
N53 N52 C55 106.7(16) yes
N52 N53 C57 110.8(19) yes
N52 N53 B5 118.2(18) yes
C57 N53 B5 131(2) yes
W5 N54 N55 118.0(12) yes
W5 N54 C60 134.1(13) yes
N55 N54 C60 106.8(16) yes
N54 N55 C62 107.1(18) yes
N54 N55 B5 120.5(19) yes
C62 N55 B5 131(2) yes
W7 N70 N71 116.0(13) yes
W7 N70 C70 136.7(16) yes
N71 N70 C70 107.3(18) yes
N70 N71 C72 109.0(18) yes
N70 N71 B7 123.0(18) yes
C72 N71 B7 128.0(20) yes
W7 N72 N73 118.4(12) yes
W7 N72 C75 132.7(14) yes
N73 N72 C75 107.9(16) yes
N72 N73 C77 105.6(16) yes
N72 N73 B7 120.6(17) yes
C77 N73 B7 133.8(19) yes
W7 N74 N75 120.5(13) yes
W7 N74 C80 133.0(14) yes
N75 N74 C80 106.0(16) yes
N74 N75 C82 109.2(18) yes
N74 N75 B7 117.9(18) yes
C82 N75 B7 133(2) yes
W1 N114 N115 122.9(15) yes
W1 N114 C120 129.8(15) yes
N115 N114 C120 106.6(15) yes
N114 N115 C122 108.1(15) yes
N114 N115 B101 119.8(19) yes
C122 N115 B101 132.2(19) yes
Au1 C1 Au7 105.4(9) yes
Au1 C1 W1 94.3(9) yes
Au7 C1 W1 160.3(12) yes
Au3 C3 W3 89.2(8) yes
Au3 C3 Au1 103.1(9) yes
W3 C3 Au1 167.7(12) yes
Au5 C5 W5 90.7(8) yes
Au5 C5 Au3 105.6(8) yes
W5 C5 Au3 163.5(11) yes
Au7 C7 W7 90.4(8) yes
Au7 C7 Au5 103.4(8) yes
W7 C7 Au5 165.1(11) yes
N10 C10 C11 107.8(14) yes
N10 C10 C13 123.2(17) yes
C11 C10 C13 129.0(17) yes
C10 C11 C12 107.7(16) yes
C10 C11 H111 126.2 no
C12 C11 H111 126.1 no
N11 C12 C11 108.8(15) yes
N11 C12 C14 121.5(18) yes
C11 C12 C14 129.7(19) yes
C10 C13 H131 109.5 no
C10 C13 H132 109.1 no
H131 C13 H132 109.5 no
C10 C13 H133 109.9 no
H131 C13 H133 109.5 no
H132 C13 H133 109.5 no
C12 C14 H141 109.7 no
C12 C14 H142 109.7 no
H141 C14 H142 109.5 no
C12 C14 H143 108.9 no
H141 C14 H143 109.5 no
H142 C14 H143 109.5 no
N12 C15 C16 111.5(15) yes
N12 C15 C18 121.3(15) yes
C16 C15 C18 125.8(16) yes
C15 C16 C17 105.7(16) yes
C15 C16 H161 127.3 no
C17 C16 H161 126.9 no
N13 C17 C16 106.3(15) yes
N13 C17 C19 126.7(19) yes
C16 C17 C19 126.3(18) yes
C15 C18 H181 109.5 no
C15 C18 H182 109.4 no
H181 C18 H182 109.5 no
C15 C18 H183 109.5 no
H181 C18 H183 109.5 no
H182 C18 H183 109.5 no
C17 C19 H191 109.5 no
C17 C19 H192 109.2 no
H191 C19 H192 109.5 no
C17 C19 H193 109.7 no
H191 C19 H193 109.5 no
H192 C19 H193 109.5 no
N14 C20 C21 108.5(15) yes
N14 C20 C23 120.3(16) yes
C21 C20 C23 131.2(17) yes
C20 C21 C22 106.7(16) yes
C20 C21 H211 126.6 no
C22 C21 H211 126.7 no
C21 C22 N15 108.6(15) yes
C21 C22 C24 126.6(19) yes
N15 C22 C24 124.8(19) yes
C20 C23 H231 109.6 no
C20 C23 H232 109.4 no
H231 C23 H232 109.5 no
C20 C23 H233 109.5 no
C123 C23 H233 123.7 no
H231 C23 H233 109.5 no
H232 C23 H233 109.5 no
C22 C24 H241 109.5 no
C22 C24 H242 109.4 no
H241 C24 H242 109.5 no
C22 C24 H243 109.5 no
H241 C24 H243 109.5 no
H242 C24 H243 109.5 no
W1 C25 O25 176(2) yes
W1 C26 O26 179(2) yes
N30 C30 C31 111(3) yes
N30 C30 C33 120(2) yes
C31 C30 C33 128(3) yes
C30 C31 C32 110(3) yes
C30 C31 H311 125.2 no
C32 C31 H311 125.0 no
N31 C32 C31 104(3) yes
N31 C32 C34 121(4) yes
C31 C32 C34 134(4) yes
C30 C33 H331 109.6 no
C30 C33 H332 109.6 no
H331 C33 H332 109.5 no
C30 C33 H333 109.2 no
H331 C33 H333 109.5 no
H332 C33 H333 109.5 no
C32 C34 H341 109.2 no
C32 C34 H342 109.7 no
H341 C34 H342 109.5 no
C32 C34 H343 109.4 no
H341 C34 H343 109.5 no
H342 C34 H343 109.5 no
N32 C35 C36 110(2) yes
N32 C35 C38 124(2) yes
C36 C35 C38 126(2) yes
C35 C36 C37 107(3) yes
C35 C36 H361 126.3 no
C37 C36 H361 126.4 no
C36 C37 N33 106(2) yes
C36 C37 C39 130(3) yes
N33 C37 C39 124(2) yes
C35 C38 H381 109.5 no
C35 C38 H382 109.4 no
H381 C38 H382 109.5 no
C35 C38 H383 109.4 no
H381 C38 H383 109.5 no
H382 C38 H383 109.5 no
C37 C39 H391 109.4 no
C37 C39 H392 109.6 no
H391 C39 H392 109.5 no
C37 C39 H393 109.3 no
H391 C39 H393 109.5 no
H392 C39 H393 109.5 no
N34 C40 C41 108(2) yes
N34 C40 C43 124(2) yes
C41 C40 C43 128(2) yes
C40 C41 C42 110(2) yes
C40 C41 H411 125.1 no
C42 C41 H411 125.2 no
N35 C42 C41 108(2) yes
N35 C42 C44 121(2) yes
C41 C42 C44 131(3) yes
C40 C43 H431 109.4 no
C40 C43 H432 109.4 no
H431 C43 H432 109.5 no
C40 C43 H433 109.4 no
H431 C43 H433 109.6 no
H432 C43 H433 109.5 no
C42 C44 H441 109.2 no
C42 C44 H442 109.1 no
H441 C44 H442 109.8 no
C42 C44 H443 109.2 no
H441 C44 H443 109.9 no
H442 C44 H443 109.6 no
W3 C45 O45 178(2) yes
W3 C46 O46 176(2) yes
N50 C50 C51 107.8(18) yes
N50 C50 C53 119.9(19) yes
C51 C50 C53 132(2) yes
C50 C51 C52 108(2) yes
C50 C51 H511 126.1 no
C52 C51 H511 126.2 no
N51 C52 C51 113(3) yes
N51 C52 C54 121(3) yes
C51 C52 C54 126(3) yes
C50 C53 H531 109.5 no
C50 C53 H532 109.4 no
H531 C53 H532 109.5 no
C50 C53 H533 109.4 no
H531 C53 H533 109.5 no
H532 C53 H533 109.5 no
C52 C54 H541 109.6 no
C52 C54 H542 109.4 no
H541 C54 H542 109.5 no
C52 C54 H543 109.5 no
H541 C54 H543 109.5 no
H542 C54 H543 109.5 no
N52 C55 C56 109(2) yes
N52 C55 C58 126(2) yes
C56 C55 C58 125(2) yes
C55 C56 C57 108(2) yes
C55 C56 H561 126.0 no
C57 C56 H561 126.1 no
C56 C57 N53 106(2) yes
C56 C57 C59 130(3) yes
N53 C57 C59 124(3) yes
C55 C58 H581 109.4 no
C55 C58 H582 109.5 no
H581 C58 H582 109.5 no
C55 C58 H583 109.4 no
H581 C58 H583 109.5 no
H582 C58 H583 109.5 no
C57 C59 H591 109.5 no
C57 C59 H592 109.4 no
H591 C59 H592 109.5 no
C57 C59 H593 109.4 no
H591 C59 H593 109.5 no
H592 C59 H593 109.5 no
N54 C60 C61 111(2) yes
N54 C60 C63 121.6(20) yes
C61 C60 C63 128(2) yes
C60 C61 C62 107(2) yes
C60 C61 H611 126.5 no
C62 C61 H611 126.6 no
N55 C62 C61 108(2) yes
N55 C62 C64 122(2) yes
C61 C62 C64 129(3) yes
C60 C63 H631 109.5 no
C60 C63 H632 109.5 no
H631 C63 H632 109.5 no
C60 C63 H633 109.4 no
H631 C63 H633 109.5 no
H632 C63 H633 109.5 no
C62 C64 H641 109.6 no
C62 C64 H642 109.4 no
H641 C64 H642 109.5 no
C62 C64 H643 109.4 no
H641 C64 H643 109.5 no
H642 C64 H643 109.5 no
W5 C65 O65 176.1(19) yes
W5 C66 O66 179.0(20) yes
N70 C70 C71 106(2) yes
N70 C70 C73 124(2) yes
C71 C70 C73 128(3) yes
C70 C71 C72 111(3) yes
C70 C71 H711 124.3 no
C72 C71 H711 124.3 no
N71 C72 C71 106(2) yes
N71 C72 C74 122(2) yes
C71 C72 C74 132(3) yes
C70 C73 H731 109.5 no
C70 C73 H732 109.5 no
H731 C73 H732 109.5 no
C70 C73 H733 109.4 no
H731 C73 H733 109.5 no
H732 C73 H733 109.5 no
C72 C74 H741 109.5 no
C72 C74 H742 109.4 no
H741 C74 H742 109.5 no
C72 C74 H743 109.5 no
H741 C74 H743 109.5 no
H742 C74 H743 109.5 no
N72 C75 C76 109.7(20) yes
N72 C75 C78 122.0(19) yes
C76 C75 C78 128(2) yes
C75 C76 C77 105(2) yes
C75 C76 H761 127.3 no
C77 C76 H761 127.3 no
C76 C77 N73 111(2) yes
C76 C77 C79 129(2) yes
N73 C77 C79 119(2) yes
C75 C78 H781 109.5 no
C75 C78 H782 109.4 no
H781 C78 H782 109.5 no
C75 C78 H783 109.5 no
H781 C78 H783 109.5 no
H782 C78 H783 109.5 no
C77 C79 H791 109.5 no
C77 C79 H792 109.6 no
H791 C79 H792 109.5 no
C77 C79 H793 109.3 no
H791 C79 H793 109.5 no
H792 C79 H793 109.5 no
N74 C80 C81 109.6(20) yes
N74 C80 C83 122.4(19) yes
C81 C80 C83 128(2) yes
C80 C81 C82 107(2) yes
C80 C81 H811 126.7 no
C82 C81 H811 126.6 no
C81 C82 N75 108(2) yes
C81 C82 C84 131(2) yes
N75 C82 C84 120(2) yes
C80 C83 H831 109.4 no
C80 C83 H832 109.5 no
H831 C83 H832 109.5 no
C80 C83 H833 109.5 no
H831 C83 H833 109.5 no
H832 C83 H833 109.5 no
C82 C84 H841 109.5 no
C82 C84 H842 109.5 no
H841 C84 H842 109.5 no
C82 C84 H843 109.5 no
H841 C84 H843 109.5 no
H842 C84 H843 109.5 no
W7 C85 O85 177(2) yes
W7 C86 O86 177(2) yes
N114 C120 C121 110.2(15) yes
N114 C120 C123 122.8(18) yes
C121 C120 C123 127.0(18) yes
C120 C121 C122 105.5(15) yes
C120 C121 H1211 127.2 no
C122 C121 H1211 127.3 no
C121 C122 N115 109.7(15) yes
C121 C122 C124 129.0(19) yes
N115 C122 C124 121.3(18) yes
C120 C123 H1231 109.5 no
C120 C123 H1232 109.4 no
H1231 C123 H1232 109.5 no
C120 C123 H1233 109.4 no
H1231 C123 H1233 109.5 no
H1232 C123 H1233 109.5 no
C122 C124 H1241 109.5 no
C122 C124 H1242 109.5 no
H1241 C124 H1242 109.5 no
C122 C124 H1243 109.4 no
H1241 C124 H1243 109.5 no
H1242 C124 H1243 109.5 no
N15 B1 N11 108.0(12) yes
N15 B1 N13 122.1(15) yes
N11 B1 N13 101.1(17) yes
N15 B1 H11 108.1 no
N11 B1 H11 108.2 no
N13 B1 H11 108.5 no
N35 B3 N33 105.9(19) yes
N35 B3 N31 110(2) yes
N33 B3 N31 112(2) yes
N35 B3 H31 109.5 no
N33 B3 H31 109.5 no
N31 B3 H31 109.4 no
N53 B5 N55 107(2) yes
N53 B5 N51 111(2) yes
N55 B5 N51 110(2) yes
N53 B5 H51 109.5 no
N55 B5 H51 109.6 no
N51 B5 H51 109.6 no
N71 B7 N75 108.5(20) yes
N71 B7 N73 111.2(20) yes
N75 B7 N73 109.8(20) yes
N71 B7 H71 109.1 no
N75 B7 H71 109.1 no
N73 B7 H71 109.1 no
N115 B101 N11 86.8(15) yes
N115 B101 N13 101(2) yes
N11 B101 N13 124(4) yes
N115 B101 H1011 113.4 no
N11 B101 H1011 113.6 no
N13 B101 H1011 113.5 no

loop_
_geom_bond_atom_site_label_1
_geom_bond_atom_site_label_2
_geom_bond_distance
_geom_bond_publ_flag
Au1 W1 2.8466(11) yes
Au1 C1 2.03(2) yes
Au1 C3 1.99(2) yes
Au3 W3 2.8216(10) yes
Au3 C3 2.14(2) yes
Au3 C5 1.971(19) yes
Au5 Au7 3.2175(10) yes
Au5 W5 2.8408(10) yes
Au5 C5 2.091(18) yes
Au5 C7 1.997(19) yes
Au7 W7 2.8250(10) yes
Au7 C1 2.03(2) yes
Au7 C7 2.102(19) yes
W1 N10 2.244(16) yes
W1 N12 2.219(17) yes
W1 N14 2.281(19) yes
W1 N114 2.16(2) yes
W1 C1 1.85(2) yes
W1 C25 1.98(3) yes
W1 C26 2.00(2) yes
W3 N30 2.24(2) yes
W3 N32 2.250(17) yes
W3 N34 2.204(18) yes
W3 C3 1.87(2) yes
W3 C45 1.98(2) yes
W3 C46 1.95(3) yes
W5 N50 2.253(17) yes
W5 N52 2.214(16) yes
W5 N54 2.225(15) yes
W5 C5 1.898(19) yes
W5 C65 1.97(2) yes
W5 C66 1.94(2) yes
W7 N70 2.281(18) yes
W7 N72 2.240(17) yes
W7 N74 2.227(16) yes
W7 C7 1.871(19) yes
W7 C85 1.97(2) yes
W7 C86 1.96(3) yes
O25 C25 1.15(3) yes
O26 C26 1.13(3) yes
O45 C45 1.14(3) yes
O46 C46 1.19(3) yes
O65 C65 1.18(3) yes
O66 C66 1.20(3) yes
O85 C85 1.15(3) yes
O86 C86 1.18(3) yes
N10 N11 1.366(16) yes
N10 C10 1.360(16) yes
N11 C12 1.385(17) yes
N11 B1 1.613(16) yes
N11 B101 1.51(3) yes
N12 N13 1.363(17) yes
N12 C15 1.361(16) yes
N13 C17 1.390(18) yes
N13 B1 1.566(16) yes
N13 B101 1.27(3) yes
N14 N15 1.374(17) yes
N14 C20 1.353(17) yes
N15 C22 1.376(18) yes
N15 B1 1.632(17) yes
N30 N31 1.38(3) yes
N30 C30 1.32(3) yes
N31 C32 1.39(4) yes
N31 B3 1.50(4) yes
N32 N33 1.36(3) yes
N32 C35 1.32(3) yes
N33 C37 1.36(3) yes
N33 B3 1.54(3) yes
N34 N35 1.38(2) yes
N34 C40 1.34(3) yes
N35 C42 1.36(3) yes
N35 B3 1.61(3) yes
N50 N51 1.40(2) yes
N50 C50 1.34(2) yes
N51 C52 1.32(3) yes
N51 B5 1.51(3) yes
N52 N53 1.38(2) yes
N52 C55 1.32(3) yes
N53 C57 1.34(3) yes
N53 B5 1.55(3) yes
N54 N55 1.37(2) yes
N54 C60 1.35(3) yes
N55 C62 1.38(3) yes
N55 B5 1.51(3) yes
N70 N71 1.33(2) yes
N70 C70 1.32(3) yes
N71 C72 1.38(3) yes
N71 B7 1.57(3) yes
N72 N73 1.38(2) yes
N72 C75 1.35(3) yes
N73 C77 1.35(3) yes
N73 B7 1.47(3) yes
N74 N75 1.37(2) yes
N74 C80 1.38(3) yes
N75 C82 1.35(3) yes
N75 B7 1.55(3) yes
N114 N115 1.393(18) yes
N114 C120 1.372(18) yes
N115 C122 1.359(18) yes
N115 B101 1.565(19) yes
C10 C11 1.369(18) yes
C10 C13 1.530(18) yes
C11 C12 1.365(18) yes
C11 H111 0.950 no
C12 C14 1.544(19) yes
C13 H131 0.950 no
C13 H132 0.950 no
C13 H133 0.950 no
C14 H141 0.950 no
C14 H142 0.950 no
C14 H143 0.950 no
C15 C16 1.387(18) yes
C15 C18 1.514(17) yes
C16 C17 1.385(18) yes
C16 H161 0.950 no
C17 C19 1.558(19) yes
C18 H181 0.950 no
C18 H182 0.950 no
C18 H183 0.950 no
C19 H191 0.950 no
C19 H192 0.950 no
C19 H193 0.950 no
C20 C21 1.380(18) yes
C20 C23 1.532(18) yes
C21 C22 1.388(18) yes
C22 C24 1.532(19) yes
C23 H231 0.950 no
C23 H232 0.950 no
C23 H233 0.950 no
C24 H241 0.950 no
C24 H242 0.950 no
C24 H243 0.950 no
C30 C31 1.32(4) yes
C30 C33 1.48(4) yes
C31 C32 1.34(5) yes
C31 H311 0.950 no
C32 C34 1.46(6) yes
C33 H331 0.950 no
C33 H332 0.950 no
C33 H333 0.950 no
C34 H341 0.950 no
C34 H342 0.950 no
C34 H343 0.950 no
C35 C36 1.38(4) yes
C35 C38 1.45(3) yes
C36 C37 1.36(4) yes
C36 H361 0.950 no
C37 C39 1.50(4) yes
C38 H381 0.950 no
C38 H382 0.950 no
C38 H383 0.950 no
C39 H391 0.950 no
C39 H392 0.950 no
C39 H393 0.950 no
C40 C41 1.39(3) yes
C40 C43 1.40(3) yes
C41 C42 1.29(3) yes
C41 H411 0.950 no
C42 C44 1.62(4) yes
C43 H431 0.949 no
C43 H432 0.950 no
C43 H433 0.949 no
C44 H441 0.946 no
C44 H442 0.950 no
C44 H443 0.949 no
C50 C51 1.40(3) yes
C50 C53 1.54(3) yes
C51 C52 1.21(3) yes
C51 H511 0.949 no
C52 C54 1.52(4) yes
C53 H531 0.950 no
C53 H532 0.950 no
C53 H533 0.950 no
C54 H541 0.950 no
C54 H542 0.950 no
C54 H543 0.950 no
C55 C56 1.39(3) yes
C55 C58 1.44(3) yes
C56 C57 1.37(3) yes
C56 H561 0.950 no
C57 C59 1.45(4) yes
C58 H581 0.950 no
C58 H582 0.950 no
C58 H583 0.950 no
C59 H591 0.950 no
C59 H592 0.950 no
C59 H593 0.950 no
C60 C61 1.34(3) yes
C60 C63 1.46(3) yes
C61 C62 1.35(3) yes
C61 H611 0.950 no
C62 C64 1.52(4) yes
C63 H631 0.950 no
C63 H632 0.950 no
C63 H633 0.950 no
C64 H641 0.950 no
C64 H642 0.950 no
C64 H643 0.950 no
C70 C71 1.37(4) yes
C70 C73 1.49(4) yes
C71 C72 1.26(4) yes
C71 H711 0.950 no
C72 C74 1.51(4) yes
C73 H731 0.950 no
C73 H732 0.950 no
C73 H733 0.950 no
C74 H741 0.950 no
C74 H742 0.950 no
C74 H743 0.950 no
C75 C76 1.36(3) yes
C75 C78 1.49(3) yes
C76 C77 1.35(3) yes
C76 H761 0.950 no
C77 C79 1.55(4) yes
C78 H781 0.950 no
C78 H782 0.950 no
C78 H783 0.950 no
C79 H791 0.950 no
C79 H792 0.950 no
C79 H793 0.950 no
C80 C81 1.36(3) yes
C80 C83 1.46(3) yes
C81 C82 1.38(3) yes
C81 H811 0.950 no
C82 C84 1.53(3) yes
C83 H831 0.950 no
C83 H832 0.950 no
C83 H833 0.950 no
C84 H841 0.950 no
C84 H842 0.950 no
C84 H843 0.950 no
C120 C121 1.383(18) yes
C120 C123 1.532(19) yes
C121 C122 1.389(18) yes
C121 H1211 0.950 no
C122 C124 1.538(19) yes
C123 H1231 0.950 no
C123 H1232 0.950 no
C123 H1233 0.950 no
C124 H1241 0.950 no
C124 H1242 0.950 no
C124 H1243 0.950 no
B1 H11 1.100 no
B3 H31 1.100 no
B5 H51 1.100 no
B7 H71 1.100 no
B101 H1011 1.100 no

loop_
_platon_squeeze_void_nr
_platon_squeeze_void_average_x
_platon_squeeze_void_average_y
_platon_squeeze_void_average_z
_platon_squeeze_void_volume
_platon_squeeze_void_count_electrons
_platon_squeeze_void_content
1 0.037 0.233 0.578 345 85 ' '
2 0.000 0.500 0.000 40 14 ' '
3 -0.038 0.767 0.422 345 88 ' '

loop_
_oxford_twin_element_scale_factors
0.7592(19)
0.2408(19)
